data_9001941
loop_
_publ_author_name
'Gualtieri A'
'Artioli G'
'Passaglia E'
'Bigi S'
'Viani A'
'Hanson J C'

_publ_section_title
;
 Crystal structure-crystal chemistry relationships in the zeolites erionite
 and offretite
 Sample from Shourdo
;
_journal_name_full 'American Mineralogist'
_journal_page_first 590
_journal_page_last 606
_journal_volume 83
_journal_year 1998
_chemical_formula_sum 'Al3.954 Ca1.22 H72.096 K6 Mg0.26 O49.2 Si14.046'
_chemical_name_mineral Erionite-Ca
_space_group_IT_number 194
_symmetry_space_group_name_Hall '-P 6c 2c'
_symmetry_space_group_name_H-M 'P 63/m m c'
_cell_angle_alpha 90
_cell_angle_beta 90
_cell_angle_gamma 120
_cell_length_a 13.264
_cell_length_b 13.264
_cell_length_c 15.067
_cell_formula_units_Z 2
_cell_volume 2295.654
_cod_original_formula_sum '(Si14.046 Al3.954) Ca1.22 Mg.26 K6 O49.2 H72.096'
_cod_database_code 9001941

loop_
_symmetry_equiv_pos_as_xyz
x,y,z
-x,-x+y,1/2+z
x,x-y,1/2-z
-x+y,-x,1/2-z
x-y,x,1/2+z
-y,-x,z
y,x,-z
y,-x+y,-z
-y,x-y,z
x-y,-y,1/2+z
-x+y,y,1/2-z
x,y,1/2-z
-x,-y,1/2+z
x,x-y,z
-x,-x+y,-z
x-y,x,-z
-x+y,-x,z
y,x,1/2+z
-y,-x,1/2-z
-y,x-y,1/2-z
y,-x+y,1/2+z
-x+y,y,z
x-y,-y,-z
-x,-y,-z

loop_
_atom_site_type_symbol
_atom_site_label
_atom_site_fract_x
_atom_site_fract_y
_atom_site_fract_z
_atom_site_occupancy
_atom_site_U_iso_or_equiv
_atom_site_attached_hydrogens
Si Si1 0.00060 0.23290 0.10520 0.82300 0.03600 0
Al Al1 0.00060 0.23290 0.10520 0.17700 0.03600 0
Si Si2 0.09260 0.42260 0.25000 0.69500 0.03100 0
Al Al2 0.09260 0.42260 0.25000 0.30500 0.03100 0
Ca Ca1 0.33333 0.66667 0.10400 0.15000 0.07700 0
Ca Ca2 0.33333 0.66667 0.88700 0.12000 0.06900 0
Ca Ca3 0.66667 0.33333 0.20100 0.13000 0.03200 0
Ca Ca4 0.50000 0.00000 0.00000 0.14000 0.06500 0
Mg Mg 0.66667 0.33333 0.07300 0.13000 0.10300 0
K K 0.26600 0.53200 0.00800 1.00000 0.03800 0
O O1 0.02510 0.34730 0.66090 1.00000 0.04500 0
O O2 0.09730 0.19460 0.12610 1.00000 0.01900 0
O O3 0.12630 0.25260 0.63200 1.00000 0.02400 0
O O4 0.26800 0.00000 0.00000 1.00000 0.03800 0
O O5 0.23100 0.46200 0.25000 1.00000 0.04300 0
O O6 0.09700 0.54850 0.25000 1.00000 0.07000 0
O Wat1 0.26600 0.53200 0.00800 0.29000 0.08600 2
O Wat2 0.23500 0.47000 0.71800 0.36000 0.12800 2
O Wat2b 0.26000 0.52200 0.69400 0.18000 0.12800 2
O Wat3 0.43100 0.86200 0.90300 0.61000 0.13800 2
O Wat3b 0.46200 -0.07400 0.02900 0.22000 0.13800 2
O Wat3c 0.46500 0.93000 0.77900 0.14000 0.13800 2
